data_2101381
loop_
_publ_author_name
'Iwasaki, F.'
'Sakuratani, M.'
'Kaneko, H.'
'Yasui, M.'
'Kamiya, N.'
'Iwasaki, H.'

_publ_section_title
;
 Structure determination of organic compounds using an in-laboratory
 rapid X-ray measurement system -- comparison with structures
 determined by a four-circle diffractometer
;
_journal_issue 6
_journal_name_full 'Acta Crystallographica Section B'
_journal_page_first 1028
_journal_page_last 1035
_journal_paper_doi 10.1107/S0108768195006914
_journal_volume 51
_journal_year 1995
_chemical_formula_sum 'C21 H21 Bi Cl2'
_chemical_formula_weight 553.28
_symmetry_cell_setting monoclinic
_symmetry_space_group_name_Hall '-C 2yc'
_symmetry_space_group_name_H-M 'C 1 2/c 1'
_cell_angle_alpha 90
_cell_angle_beta 117.36(5)
_cell_angle_gamma 90
_cell_formula_units_Z 8
_cell_length_a 15.410(14)
_cell_length_b 19.748(8)
_cell_length_c 15.415(2)
_cell_volume 4166(5)
_diffrn_radiation_type Mo
_diffrn_radiation_wavelength 0.71069
_exptl_absorpt_coefficient_mu 8.698
_exptl_crystal_density_diffrn 1.764
_exptl_crystal_density_meas 1.777
_cod_data_source_file as0654.cif
_cod_data_source_block as0654e
_cod_original_cell_volume 4166(8)
_cod_original_formula_sum 'C21 H21 Bi1 Cl2'
_cod_database_code 2101381

loop_
_atom_site_label
_atom_site_fract_x
_atom_site_fract_y
_atom_site_fract_z
Bi(1) .02450(4) .19288(3) .04389(4)
Cl(1) -.0616(3) .0994(2) .0951(3)
Cl(2) .1108(3) .2801(2) -.0162(3)
C(1) .1678(10) .1554(7) .1552(10)
C(2) .2475(11) .1559(8) .1394(10)
C(3) .3322(11) .1292(8) .2041(11)
C(4) .3432(11) .1042(8) .2911(11)
C(5) .2666(12) .1062(9) .3137(14)
C(6) .1732(12) .1322(9) .2418(11)
C(7) .4385(15) .0729(9) .3680(17)
C(11) -.0508(12) .2730(8) .0849(13)
C(12) -.0129(15) .3380(9) .0990(16)
C(13) -.0644(16) .3896(10) .1179(15)
C(14) -.1451(13) .3776(9) .1303(13)
C(15) -.1745(15) .3123(10) .1194(19)
C(16) -.1281(13) .2600(9) .0960(15)
C(17) -.1964(16) .4338(11) .1474(16)
C(21) -.0465(9) .1521(7) -.1056(10)
C(22) -.0950(13) .1945(7) -.1817(10)
C(23) -.1446(13) .1670(9) -.2761(12)
C(24) -.1447(12) .0988(8) -.2920(13)
C(25) -.0901(13) .0565(7) -.2114(13)
C(26) -.0453(11) .0837(9) -.1182(10)
C(27) -.1985(17) .0712(10) -.3957(13)
H(2) .239(7) .170(5) .081(7)
H(3) .391(8) .123(6) .182(8)
H(5) .275(12) .064(8) .357(12)
H(6) .117(9) .131(6) .266(9)
H(71) .473(9) .055(6) .333(9)
H(72) .426(8) .022(6) .385(8)
H(73) .467(10) .104(7) .395(11)
H(12) .051(13) .348(10) .095(13)
H(13) -.041(15) .445(11) .122(15)
H(15) -.234(15) .301(8) .128(14)
H(16) -.142(16) .209(9) .112(15)
H(171) -.158(12) .487(8) .151(10)
H(172) -.192(7) .423(5) .216(7)
H(173) -.266(13) .439(9) .091(12)
H(22) -.087(10) .241(7) -.170(9)
H(23) -.184(13) .198(8) -.326(13)
H(25) -.090(15) .014(9) -.216(12)
H(26) -.007(9) .061(6) -.059(8)
H(271) -.204(13) .111(9) -.440(12)
H(272) -.256(14) .041(10) -.396(13)
H(273) -.176(8) .033(6) -.402(8)

loop_
_geom_angle_atom_site_label_1
_geom_angle_atom_site_label_2
_geom_angle_atom_site_label_3
_geom_angle
Cl(1) Bi(1) Cl(2) 175.9(2)
Cl(1) Bi(1) C(1) 89.6(4)
Cl(1) Bi(1) C(11) 90.7(5)
Cl(1) Bi(1) C(21) 88.9(4)
Cl(2) Bi(1) C(1) 90.4(4)
Cl(2) Bi(1) C(11) 92.8(5)
Cl(2) Bi(1) C(21) 87.7(4)
C(1) Bi(1) C(11) 119.0(7)
C(1) Bi(1) C(21) 121.9(6)
C(11) Bi(1) C(21) 119.1(7)
Bi(1) C(1) C(2) 121.5(12)
Bi(1) C(1) C(6) 117.3(12)
C(2) C(1) C(6) 121.2(6)
C(1) C(2) C(3) 121.2(16)
C(2) C(3) C(4) 121.0(17)
C(3) C(4) C(5) 120.3(17)
C(3) C(4) C(7) 123.3(17)
C(5) C(4) C(7) 116.4(18)
C(4) C(5) C(6) 118.9(18)
C(1) C(6) C(5) 117.2(17)
Bi(1) C(11) C(12) 117.9(15)
Bi(1) C(11) C(16) 121.8(16)
C(12) C(11) C(16) 120.(2)
C(11) C(12) C(13) 118.(2)
C(12) C(13) C(14) 123.(2)
C(13) C(14) C(15) 115.(2)
C(13) C(14) C(17) 120.(2)
C(15) C(14) C(17) 125.(2)
C(14) C(15) C(16) 124.(3)
C(11) C(16) C(15) 120.(2)
Bi(1) C(21) C(22) 119.5(13)
Bi(1) C(21) C(26) 118.6(12)
C(22) C(21) C(26) 121.8(16)
C(21) C(22) C(23) 118.7(18)
C(22) C(23) C(24) 121.4(19)
C(23) C(24) C(25) 118.3(18)
C(23) C(24) C(27) 119.7(19)
C(25) C(24) C(27) 122.0(19)
C(24) C(25) C(26) 119.7(18)
C(21) C(26) C(25) 119.9(16)

loop_
_geom_bond_atom_site_label_1
_geom_bond_atom_site_label_2
_geom_bond_distance
Bi(1) Cl(1) 2.599(5)
Bi(1) Cl(2) 2.592(6)
Bi(1) C(1) 2.210(12)
Bi(1) C(11) 2.22(2)
Bi(1) C(21) 2.200(14)
C(1) C(2) 1.36(3)
C(1) C(6) 1.38(2)
C(2) C(3) 1.334(19)
C(3) C(4) 1.36(3)
C(4) C(5) 1.38(3)
C(4) C(7) 1.53(2)
C(5) C(6) 1.45(2)
C(11) C(12) 1.39(3)
C(11) C(16) 1.30(3)
C(12) C(13) 1.40(3)
C(13) C(14) 1.36(4)
C(14) C(15) 1.35(3)
C(14) C(17) 1.46(3)
C(15) C(16) 1.40(3)
C(21) C(22) 1.353(18)
C(21) C(26) 1.37(2)
C(22) C(23) 1.41(2)
C(23) C(24) 1.37(2)
C(24) C(25) 1.41(2)
C(24) C(27) 1.52(2)
C(25) C(26) 1.39(2)
C(2) H(2) 0.89(11)
C(3) H(3) 1.11(15)
C(5) H(5) 1.04(17)
C(6) H(6) 1.09(16)
C(7) H(71) 0.97(16)
C(7) H(72) 1.07(12)
C(7) H(73) 0.76(13)
(12) H(12) 1.0(2)
C(13) H(13) 1.1(2)
C(15) H(15) 1.0(3)
C(16) H(16) 1.09(19)
C(17) H(171) 1.19(17)
C(17) H(172) 1.04(11)
C(17) H(173) 1.03(15)
C(22) H(22) 0.94(13)
C(23) H(23) 0.95(15)
C(25) H(25) 0.85(18)
C(26) H(26) 0.94(11)
C(27) H(271) 1.02(19)
C(27) H(272) 1.1(2)
C(27) H(273) 0.86(13)
